data_1507127
loop_
_publ_author_name
'Ng, Danny'
'Yang, Zhe'
'Garcia-Garibay, Miguel A'

_publ_section_title
;
 Total synthesis of (+/-)-herbertenolide by stereospecific formation of
 vicinal quaternary centers in a crystalline ketone.
;
_journal_issue 4
_journal_name_full 'Organic letters'
_journal_page_first 645
_journal_page_last 647
_journal_paper_doi 10.1021/ol0499250
_journal_volume 6
_journal_year 2004
_chemical_formula_sum 'C18 H24 O4'
_chemical_formula_weight 304.37
_chemical_name_systematic
; 
 ? 
;
_space_group_IT_number 14
_symmetry_cell_setting monoclinic
_symmetry_space_group_name_Hall '-P 2ybc'
_symmetry_space_group_name_H-M 'P 1 21/c 1'
_atom_sites_solution_hydrogens geom
_atom_sites_solution_primary direct
_atom_sites_solution_secondary difmap
_audit_creation_method SHELXL-97
_cell_angle_alpha 90.00
_cell_angle_beta 95.806(3)
_cell_angle_gamma 90.00
_cell_formula_units_Z 4
_cell_length_a 8.7539(13)
_cell_length_b 14.491(2)
_cell_length_c 13.0722(19)
_cell_measurement_reflns_used 1024
_cell_measurement_temperature 100(2)
_cell_measurement_theta_max 27.01
_cell_measurement_theta_min 2.81
_cell_volume 1649.7(4)
_computing_cell_refinement 'Bruker SMART'
_computing_data_collection 'Bruker SMART'
_computing_data_reduction 'Bruker SHELXTL'
_computing_molecular_graphics 'Bruker SHELXTL'
_computing_publication_material 'Bruker SHELXTL'
_computing_structure_refinement 'SHELXL-97 (Sheldrick, 1997)'
_computing_structure_solution 'SHELXS-97 (Sheldrick, 1990)'
_diffrn_ambient_temperature 100(2)
_diffrn_measured_fraction_theta_full 0.766
_diffrn_measured_fraction_theta_max 0.766
_diffrn_measurement_device_type 'CCD area detector'
_diffrn_measurement_method 'phi and omega scans'
_diffrn_radiation_monochromator graphite
_diffrn_radiation_source 'fine-focus sealed tube'
_diffrn_radiation_type MoK\a
_diffrn_radiation_wavelength 0.71073
_diffrn_reflns_av_R_equivalents 0.0208
_diffrn_reflns_av_sigmaI/netI 0.0280
_diffrn_reflns_limit_h_max 11
_diffrn_reflns_limit_h_min -9
_diffrn_reflns_limit_k_max 15
_diffrn_reflns_limit_k_min -18
_diffrn_reflns_limit_l_max 16
_diffrn_reflns_limit_l_min -15
_diffrn_reflns_number 7269
_diffrn_reflns_theta_full 27.55
_diffrn_reflns_theta_max 27.55
_diffrn_reflns_theta_min 2.10
_diffrn_standards_decay_% 0
_exptl_absorpt_coefficient_mu 0.085
_exptl_absorpt_correction_T_max 1.000
_exptl_absorpt_correction_T_min 0.87477
_exptl_absorpt_correction_type multi-scan
_exptl_absorpt_process_details Sadabs(Bruker)
_exptl_crystal_colour colorless
_exptl_crystal_density_diffrn 1.225
_exptl_crystal_density_method 'not measured'
_exptl_crystal_description block
_exptl_crystal_F_000 656
_exptl_crystal_size_max .3
_exptl_crystal_size_mid .3
_exptl_crystal_size_min .2
_refine_diff_density_max 0.273
_refine_diff_density_min -0.188
_refine_diff_density_rms 0.038
_refine_ls_extinction_method none
_refine_ls_goodness_of_fit_ref 1.047
_refine_ls_hydrogen_treatment mixed
_refine_ls_matrix_type full
_refine_ls_number_parameters 204
_refine_ls_number_reflns 2915
_refine_ls_number_restraints 0
_refine_ls_restrained_S_all 1.047
_refine_ls_R_factor_all 0.0481
_refine_ls_R_factor_gt 0.0352
_refine_ls_shift/su_max 0.000
_refine_ls_shift/su_mean 0.000
_refine_ls_structure_factor_coef Fsqd
_refine_ls_weighting_details 'calc w=1/[\s^2^(Fo^2^)+(0.0572P)^2^+0.0536P] where P=(Fo^2^+2Fc^2^)/3'
_refine_ls_weighting_scheme calc
_refine_ls_wR_factor_gt 0.0907
_refine_ls_wR_factor_ref 0.0975
_reflns_number_gt 2276
_reflns_number_total 2915
_reflns_threshold_expression >2sigma(I)
_cod_data_source_file ol0499250si20040113_115029.cif
_cod_data_source_block gg202
_cod_depositor_comments
;
The following automatic conversions were performed:

'_symmetry_cell_setting' value 'Monoclinic' changed to 'monoclinic'
according to /home/saulius/struct/CIF-dictionaries/cif_core.dic
dictionary named 'cif_core.dic' version 2.4.1 from 2010-06-29.

Automatic conversion script
Id: cif_fix_values 1715 2011-07-08 13:25:40Z adriana 
;
_cod_original_sg_symbol_H-M P2(1)/c
_cod_database_code 1507127

loop_
_symmetry_equiv_pos_as_xyz
'x, y, z'
'-x, y+1/2, -z+1/2'
'-x, -y, -z'
'x, -y-1/2, z-1/2'

loop_
_atom_site_label
_atom_site_type_symbol
_atom_site_fract_x
_atom_site_fract_y
_atom_site_fract_z
_atom_site_U_iso_or_equiv
_atom_site_adp_type
_atom_site_occupancy
_atom_site_symmetry_multiplicity
_atom_site_calc_flag
_atom_site_refinement_flags
O1 O 1.13638(10) 0.18551(6) 0.07230(7) 0.0224(2) Uani 1 1 d .
O2 O 1.30063(12) 0.44036(7) -0.05516(8) 0.0401(3) Uani 1 1 d .
O3 O 1.32908(12) 0.35207(6) 0.08572(7) 0.0332(3) Uani 1 1 d .
O4 O 0.92356(10) 0.11084(6) -0.09334(7) 0.0249(2) Uani 1 1 d .
C1 C 0.72029(15) 0.20757(9) 0.10909(10) 0.0242(3) Uani 1 1 d .
H1 H 0.7159 0.2644 0.1448 0.029 Uiso 1 1 calc R
C2 C 0.62491(15) 0.13540(10) 0.13390(10) 0.0261(3) Uani 1 1 d .
C3 C 0.63577(16) 0.05256(10) 0.08313(10) 0.0268(3) Uani 1 1 d .
H3 H 0.5749 0.0019 0.1008 0.032 Uiso 1 1 calc R
C4 C 0.73396(16) 0.04154(9) 0.00657(10) 0.0252(3) Uani 1 1 d .
H4 H 0.7389 -0.0158 -0.0282 0.030 Uiso 1 1 calc R
C5 C 0.82419(15) 0.11485(9) -0.01832(10) 0.0203(3) Uani 1 1 d .
C6 C 0.82129(15) 0.19939(8) 0.03414(10) 0.0209(3) Uani 1 1 d .
C7 C 0.92377(15) 0.27799(8) 0.00421(10) 0.0217(3) Uani 1 1 d .
C8 C 0.85903(17) 0.31505(9) -0.10249(11) 0.0276(3) Uani 1 1 d .
H8A H 0.8226 0.2622 -0.1464 0.033 Uiso 1 1 calc R
H8B H 0.7692 0.3548 -0.0938 0.033 Uiso 1 1 calc R
C9 C 0.97398(18) 0.37003(9) -0.15757(11) 0.0309(4) Uani 1 1 d .
H9A H 0.9268 0.3883 -0.2266 0.037 Uiso 1 1 calc R
H9B H 1.0029 0.4269 -0.1183 0.037 Uiso 1 1 calc R
C10 C 1.11613(18) 0.31227(10) -0.16795(10) 0.0305(4) Uani 1 1 d .
H10A H 1.1874 0.3478 -0.2070 0.037 Uiso 1 1 calc R
H10B H 1.0860 0.2560 -0.2079 0.037 Uiso 1 1 calc R
C11 C 1.20022(16) 0.28389(9) -0.06433(10) 0.0240(3) Uani 1 1 d .
C12 C 1.09014(15) 0.24208(8) 0.00841(10) 0.0198(3) Uani 1 1 d .
C13 C 1.28008(16) 0.36850(9) -0.01268(11) 0.0262(3) Uani 1 1 d .
C14 C 1.4087(2) 0.42750(11) 0.14067(13) 0.0447(4) Uani 1 1 d .
H14A H 1.4948 0.4475 0.1036 0.067 Uiso 1 1 calc R
H14B H 1.4475 0.4070 0.2099 0.067 Uiso 1 1 calc R
H14C H 1.3376 0.4792 0.1457 0.067 Uiso 1 1 calc R
C15 C 0.91848(18) 0.03081(9) -0.15724(10) 0.0281(3) Uani 1 1 d .
H15A H 0.9423 -0.0240 -0.1146 0.042 Uiso 1 1 calc R
H15B H 0.9941 0.0369 -0.2072 0.042 Uiso 1 1 calc R
H15C H 0.8156 0.0245 -0.1937 0.042 Uiso 1 1 calc R
C16 C 0.51008(17) 0.14938(11) 0.21142(11) 0.0356(4) Uani 1 1 d .
H16A H 0.4219 0.1843 0.1796 0.053 Uiso 1 1 calc R
H16B H 0.5586 0.1837 0.2707 0.053 Uiso 1 1 calc R
H16C H 0.4753 0.0892 0.2343 0.053 Uiso 1 1 calc R
C17 C 0.93312(17) 0.35827(9) 0.08210(11) 0.0288(3) Uani 1 1 d .
H17A H 0.8312 0.3859 0.0836 0.043 Uiso 1 1 calc R
H17B H 1.0049 0.4050 0.0616 0.043 Uiso 1 1 calc R
H17C H 0.9692 0.3349 0.1506 0.043 Uiso 1 1 calc R
C18 C 1.32662(18) 0.21271(10) -0.07960(12) 0.0329(4) Uani 1 1 d .
H18A H 1.2800 0.1572 -0.1122 0.049 Uiso 1 1 calc R
H18B H 1.3807 0.1965 -0.0127 0.049 Uiso 1 1 calc R
H18C H 1.3996 0.2392 -0.1236 0.049 Uiso 1 1 calc R

loop_
_atom_site_aniso_label
_atom_site_aniso_U_11
_atom_site_aniso_U_22
_atom_site_aniso_U_33
_atom_site_aniso_U_23
_atom_site_aniso_U_13
_atom_site_aniso_U_12
O1 0.0228(5) 0.0195(5) 0.0244(5) 0.0037(4) -0.0005(4) -0.0013(4)
O2 0.0394(7) 0.0279(6) 0.0509(7) 0.0146(5) -0.0066(5) -0.0127(5)
O3 0.0404(6) 0.0260(5) 0.0313(6) 0.0026(4) -0.0047(5) -0.0131(5)
O4 0.0301(6) 0.0187(5) 0.0273(5) -0.0051(4) 0.0094(4) -0.0041(4)
C1 0.0230(8) 0.0258(7) 0.0229(7) -0.0018(6) -0.0015(6) 0.0061(6)
C2 0.0156(7) 0.0378(8) 0.0242(8) 0.0046(6) -0.0005(6) 0.0047(6)
C3 0.0182(7) 0.0304(8) 0.0312(8) 0.0072(6) -0.0003(6) -0.0048(6)
C4 0.0225(8) 0.0224(7) 0.0299(8) -0.0004(6) -0.0012(6) -0.0019(6)
C5 0.0171(7) 0.0213(7) 0.0224(7) 0.0011(5) 0.0013(5) 0.0015(6)
C6 0.0193(7) 0.0195(7) 0.0231(7) 0.0013(5) -0.0023(6) 0.0021(6)
C7 0.0232(7) 0.0161(7) 0.0252(7) -0.0006(5) -0.0004(6) 0.0006(6)
C8 0.0303(8) 0.0200(7) 0.0305(8) 0.0022(6) -0.0069(6) 0.0003(6)
C9 0.0397(9) 0.0220(7) 0.0285(8) 0.0072(6) -0.0094(7) -0.0052(7)
C10 0.0419(9) 0.0258(7) 0.0237(8) 0.0043(6) 0.0027(7) -0.0067(7)
C11 0.0288(8) 0.0197(7) 0.0239(7) 0.0032(6) 0.0044(6) -0.0027(6)
C12 0.0253(8) 0.0139(6) 0.0195(7) -0.0027(5) -0.0009(5) -0.0042(6)
C13 0.0229(8) 0.0225(7) 0.0333(8) 0.0049(6) 0.0027(6) -0.0026(6)
C14 0.0500(11) 0.0330(9) 0.0481(10) -0.0028(7) -0.0101(8) -0.0177(8)
C15 0.0380(9) 0.0203(7) 0.0264(8) -0.0043(6) 0.0046(7) -0.0008(6)
C16 0.0218(8) 0.0526(10) 0.0327(9) 0.0036(7) 0.0038(7) 0.0050(7)
C17 0.0303(8) 0.0206(7) 0.0345(9) -0.0057(6) -0.0013(6) 0.0033(6)
C18 0.0371(9) 0.0284(8) 0.0354(9) 0.0050(6) 0.0149(7) 0.0013(7)

loop_
_atom_type_symbol
_atom_type_description
_atom_type_scat_dispersion_real
_atom_type_scat_dispersion_imag
_atom_type_scat_source
C C 0.0033 0.0016 'International Tables Vol C Tables 4.2.6.8 and 6.1.1.4'
H H 0.0000 0.0000 'International Tables Vol C Tables 4.2.6.8 and 6.1.1.4'
O O 0.0106 0.0060 'International Tables Vol C Tables 4.2.6.8 and 6.1.1.4'

loop_
_geom_angle_atom_site_label_1
_geom_angle_atom_site_label_2
_geom_angle_atom_site_label_3
_geom_angle
C13 O3 C14 115.78(11)
C5 O4 C15 117.83(10)
C6 C1 C2 122.53(12)
C3 C2 C1 117.90(12)
C3 C2 C16 121.47(13)
C1 C2 C16 120.60(13)
C2 C3 C4 121.53(12)
C5 C4 C3 119.34(12)
O4 C5 C4 123.55(11)
O4 C5 C6 115.37(11)
C4 C5 C6 121.07(12)
C1 C6 C5 117.56(12)
C1 C6 C7 123.35(11)
C5 C6 C7 119.06(11)
C6 C7 C12 108.46(10)
C6 C7 C17 112.78(11)
C12 C7 C17 104.13(10)
C6 C7 C8 108.61(11)
C12 C7 C8 114.05(11)
C17 C7 C8 108.87(11)
C9 C8 C7 114.14(11)
C10 C9 C8 109.96(11)
C9 C10 C11 113.23(11)
C10 C11 C13 109.37(11)
C10 C11 C18 110.65(11)
C13 C11 C18 106.91(12)
C10 C11 C12 112.08(11)
C13 C11 C12 109.12(11)
C18 C11 C12 108.56(10)
O1 C12 C7 120.12(11)
O1 C12 C11 120.30(12)
C7 C12 C11 119.44(11)
O2 C13 O3 123.42(13)
O2 C13 C11 124.89(13)
O3 C13 C11 111.66(11)

loop_
_geom_bond_atom_site_label_1
_geom_bond_atom_site_label_2
_geom_bond_distance
O1 C12 1.2104(15)
O2 C13 1.2022(15)
O3 C13 1.3355(17)
O3 C14 1.4474(17)
O4 C5 1.3763(15)
O4 C15 1.4273(15)
C1 C6 1.3897(18)
C1 C2 1.3967(19)
C2 C3 1.3797(19)
C2 C16 1.5114(19)
C3 C4 1.3928(19)
C4 C5 1.3822(18)
C5 C6 1.4054(17)
C6 C7 1.5252(18)
C7 C12 1.5423(19)
C7 C17 1.5426(17)
C7 C8 1.5476(19)
C8 C9 1.521(2)
C9 C10 1.517(2)
C10 C11 1.5310(19)
C11 C13 1.5338(19)
C11 C18 1.540(2)
C11 C12 1.5443(18)

loop_
_geom_torsion_atom_site_label_1
_geom_torsion_atom_site_label_2
_geom_torsion_atom_site_label_3
_geom_torsion_atom_site_label_4
_geom_torsion
C6 C1 C2 C3 1.7(2)
C6 C1 C2 C16 -176.28(12)
C1 C2 C3 C4 -2.5(2)
C16 C2 C3 C4 175.49(12)
C2 C3 C4 C5 0.8(2)
C15 O4 C5 C4 8.22(18)
C15 O4 C5 C6 -172.81(11)
C3 C4 C5 O4 -179.42(12)
C3 C4 C5 C6 1.7(2)
C2 C1 C6 C5 0.68(19)
C2 C1 C6 C7 178.58(12)
O4 C5 C6 C1 178.62(11)
C4 C5 C6 C1 -2.38(19)
O4 C5 C6 C7 0.63(17)
C4 C5 C6 C7 179.63(12)
C1 C6 C7 C12 128.71(13)
C5 C6 C7 C12 -53.42(15)
C1 C6 C7 C17 13.92(17)
C5 C6 C7 C17 -168.21(12)
C1 C6 C7 C8 -106.84(14)
C5 C6 C7 C8 71.03(15)
C6 C7 C8 C9 -160.81(11)
C12 C7 C8 C9 -39.75(16)
C17 C7 C8 C9 76.04(14)
C7 C8 C9 C10 56.03(15)
C8 C9 C10 C11 -61.49(15)
C9 C10 C11 C13 -71.87(15)
C9 C10 C11 C18 170.61(11)
C9 C10 C11 C12 49.28(15)
C6 C7 C12 O1 -34.35(15)
C17 C7 C12 O1 85.97(14)
C8 C7 C12 O1 -155.50(11)
C6 C7 C12 C11 149.96(11)
C17 C7 C12 C11 -89.72(13)
C8 C7 C12 C11 28.81(16)
C10 C11 C12 O1 151.04(12)
C13 C11 C12 O1 -87.66(14)
C18 C11 C12 O1 28.52(16)
C10 C11 C12 C7 -33.28(15)
C13 C11 C12 C7 88.02(14)
C18 C11 C12 C7 -155.80(11)
C14 O3 C13 O2 0.8(2)
C14 O3 C13 C11 178.92(12)
C10 C11 C13 O2 -14.27(19)
C18 C11 C13 O2 105.57(15)
C12 C11 C13 O2 -137.20(14)
C10 C11 C13 O3 167.63(11)
C18 C11 C13 O3 -72.53(14)
C12 C11 C13 O3 44.70(15)
